data_7718161
loop_
_publ_author_name
'Ishizuka, Tomoya'
'Hamaguchi, Asuka'
'Hayashi, Yuki'
'Tsukakoshi, Yuto'
'Kotani, Hiroaki'
'Kawanishi, Takuya'
'Kojima, Takahiko'

_publ_section_title
;
 Photocatalytic CO<sub>2</sub> reduction catalysed by 3d transition metal
 complexes bearing an S<sub>2</sub>N<sub>2</sub> ancillary ligand equipped
 with pyridine pendants as binding sites for Lewis acids.
;
_journal_issue 13
_journal_name_full 'Dalton transactions (Cambridge, England : 2003)'
_journal_page_first 5319
_journal_page_last 5326
_journal_paper_doi 10.1039/d4dt02922d
_journal_volume 54
_journal_year 2025
_chemical_formula_sum 'C18 H22 Cl2 Fe N4 O8 S2'
_chemical_formula_weight 613.26
_space_group_crystal_system triclinic
_space_group_IT_number 2
_space_group_name_Hall '-P 1'
_space_group_name_H-M_alt 'P -1'
_atom_sites_solution_hydrogens geom
_audit_creation_method SHELXL-2017/1
_audit_update_record
;
2024-10-18 deposited with the CCDC.	2025-01-28 downloaded from the CCDC.
;
_cell_angle_alpha 90.471(2)
_cell_angle_beta 94.895(2)
_cell_angle_gamma 90.773(2)
_cell_formula_units_Z 4
_cell_length_a 12.063(2)
_cell_length_b 12.378(2)
_cell_length_c 16.823(3)
_cell_measurement_reflns_used 7975
_cell_measurement_temperature 120(2)
_cell_measurement_theta_max 28.51
_cell_measurement_theta_min 2.17
_cell_volume 2502.4(7)
_computing_structure_refinement 'SHELXL-2017/1 (Sheldrick, 2017)'
_diffrn_ambient_temperature 120(2)
_diffrn_measured_fraction_theta_full 0.973
_diffrn_measured_fraction_theta_max 0.850
_diffrn_measurement_device_type 'Bruker APEX-II CCD'
_diffrn_radiation_type MoK\a
_diffrn_radiation_wavelength 0.71073
_diffrn_reflns_av_R_equivalents 0.0153
_diffrn_reflns_av_unetI/netI 0.0347
_diffrn_reflns_Laue_measured_fraction_full 0.973
_diffrn_reflns_Laue_measured_fraction_max 0.850
_diffrn_reflns_limit_h_max 15
_diffrn_reflns_limit_h_min -15
_diffrn_reflns_limit_k_max 15
_diffrn_reflns_limit_k_min -16
_diffrn_reflns_limit_l_max 22
_diffrn_reflns_limit_l_min -13
_diffrn_reflns_number 14282
_diffrn_reflns_point_group_measured_fraction_full 0.973
_diffrn_reflns_point_group_measured_fraction_max 0.850
_diffrn_reflns_theta_full 25.242
_diffrn_reflns_theta_max 28.604
_diffrn_reflns_theta_min 1.215
_exptl_absorpt_coefficient_mu 1.034
_exptl_crystal_colour purple
_exptl_crystal_density_diffrn 1.628
_exptl_crystal_description prismatic
_exptl_crystal_F_000 1256
_exptl_crystal_size_max 0.320
_exptl_crystal_size_mid 0.150
_exptl_crystal_size_min 0.070
_refine_diff_density_max 1.808
_refine_diff_density_min -1.049
_refine_diff_density_rms 0.083
_refine_ls_extinction_method none
_refine_ls_goodness_of_fit_ref 1.030
_refine_ls_hydrogen_treatment constr
_refine_ls_matrix_type full
_refine_ls_number_parameters 728
_refine_ls_number_reflns 10912
_refine_ls_number_restraints 19
_refine_ls_restrained_S_all 1.029
_refine_ls_R_factor_all 0.0573
_refine_ls_R_factor_gt 0.0473
_refine_ls_shift/su_max 0.001
_refine_ls_shift/su_mean 0.000
_refine_ls_structure_factor_coef Fsqd
_refine_ls_weighting_details 'w=1/[\s^2^(Fo^2^)+(0.0563P)^2^+4.5521P] where P=(Fo^2^+2Fc^2^)/3'
_refine_ls_weighting_scheme calc
_refine_ls_wR_factor_gt 0.1200
_refine_ls_wR_factor_ref 0.1264
_reflns_Friedel_coverage 0.000
_reflns_number_gt 9109
_reflns_number_total 10912
_reflns_threshold_expression 'I > 2\s(I)'
_cod_data_source_file d4dt02922d2.cif
_cod_data_source_block Tsuka5
_cod_depositor_comments 'Adding full bibliography for 7718159--7718161.cif.'
_cod_original_cell_volume 2502.5(8)
_cod_database_code 7718161
_shelx_shelxl_version_number 2017/1
_shelx_space_group_comment
;
The symmetry employed for this shelxl refinement is uniquely defined
by the following loop, which should always be used as a source of
symmetry information in preference to the above space-group names.
They are only intended as comments.
;
_shelx_estimated_absorpt_t_min 0.733
_shelx_estimated_absorpt_t_max 0.931

loop_
_space_group_symop_operation_xyz
'x, y, z'
'-x, -y, -z'

loop_
_atom_site_label
_atom_site_type_symbol
_atom_site_fract_x
_atom_site_fract_y
_atom_site_fract_z
_atom_site_U_iso_or_equiv
_atom_site_adp_type
_atom_site_occupancy
_atom_site_site_symmetry_order
_atom_site_calc_flag
_atom_site_refinement_flags_posn
_atom_site_refinement_flags_adp
_atom_site_refinement_flags_occupancy
_atom_site_disorder_assembly
_atom_site_disorder_group
Fe1 Fe 0.72593(3) 0.76547(3) 0.45567(2) 0.02115(10) Uani 1 1 d . . . . .
Fe2 Fe 0.24046(4) 0.78837(3) 0.99278(3) 0.02731(11) Uani 1 1 d . . . . .
Cl1 Cl 0.70293(6) 0.71768(7) 1.07783(4) 0.03142(17) Uani 1 1 d . . . . .
Cl2 Cl 0.70783(6) 0.48667(6) 0.69574(4) 0.03066(17) Uani 1 1 d . . . . .
Cl3 Cl 0.91209(7) 0.99057(7) 0.72128(5) 0.0387(2) Uani 1 1 d . . . . .
Cl4 Cl 0.3338(3) 0.7312(3) 0.6782(2) 0.0263(5) Uani 0.625(7) 1 d . . P A 1
Cl5 Cl 0.3539(6) 0.7604(8) 0.6720(5) 0.064(2) Uani 0.375(7) 1 d . . P A 2
S1 S 0.73686(7) 0.74965(6) 0.32422(4) 0.02936(17) Uani 1 1 d . . . . .
S2 S 0.63779(7) 0.60415(6) 0.45459(5) 0.02867(17) Uani 1 1 d . . . . .
S3 S 0.09063(7) 0.87221(7) 1.03233(7) 0.0443(2) Uani 1 1 d . . . . .
S4 S 0.24618(7) 0.68255(7) 1.09981(5) 0.03255(18) Uani 1 1 d . . . . .
O1 O 0.7952(2) 0.7259(2) 1.13690(17) 0.0498(7) Uani 1 1 d . . . . .
O2 O 0.7430(4) 0.7245(3) 1.00056(18) 0.0841(12) Uani 1 1 d . . . . .
O3 O 0.6447(3) 0.6178(2) 1.08585(18) 0.0548(7) Uani 1 1 d . . . . .
O4 O 0.6299(3) 0.8060(3) 1.0875(2) 0.0720(10) Uani 1 1 d . . . . .
O5 O 0.8174(3) 0.5308(3) 0.6880(2) 0.0711(10) Uani 1 1 d . . . . .
O6 O 0.6361(3) 0.5379(2) 0.63640(19) 0.0656(10) Uani 1 1 d . . . . .
O7 O 0.7070(3) 0.3715(2) 0.68024(18) 0.0544(7) Uani 1 1 d . . . . .
O8 O 0.6766(3) 0.5091(2) 0.77293(17) 0.0666(10) Uani 1 1 d . . . . .
O9 O 0.8021(2) 1.0106(2) 0.7437(2) 0.0559(7) Uani 1 1 d . . . . .
O10 O 0.9926(5) 1.0264(9) 0.7832(4) 0.069(2) Uani 0.641(15) 1 d . . P B 1
O11 O 0.9295(5) 0.8755(4) 0.7075(6) 0.064(2) Uani 0.641(15) 1 d . . P B 1
O12 O 0.9361(5) 1.0459(6) 0.6495(3) 0.0574(19) Uani 0.641(15) 1 d . . P B 1
O13 O 0.9748(13) 0.9566(17) 0.7897(7) 0.077(5) Uani 0.359(15) 1 d . . P B 2
O14 O 0.8970(11) 0.9195(15) 0.6597(8) 0.080(6) Uani 0.359(15) 1 d . . P B 2
O15 O 0.9451(13) 1.0945(13) 0.6970(15) 0.118(8) Uani 0.359(15) 1 d . . P B 2
O16 O 0.2268(3) 0.7577(4) 0.7065(3) 0.0489(14) Uani 0.625(7) 1 d . . P A 1
O17 O 0.4003(5) 0.6798(5) 0.7412(3) 0.0612(17) Uani 0.625(7) 1 d . . P A 1
O18 O 0.3166(6) 0.6587(6) 0.6123(5) 0.0401(14) Uani 0.625(7) 1 d . . P A 1
O19 O 0.3907(6) 0.8313(7) 0.6576(5) 0.0573(17) Uani 0.625(7) 1 d . . P A 1
O20 O 0.3334(13) 0.7469(9) 0.7516(5) 0.097(5) Uani 0.375(7) 1 d . . P A 2
O21 O 0.4601(9) 0.722(2) 0.6676(11) 0.220(14) Uani 0.375(7) 1 d . . P A 2
O22 O 0.2848(13) 0.6960(12) 0.6157(9) 0.069(4) Uani 0.375(7) 1 d . . P A 2
O23 O 0.323(2) 0.8616(14) 0.6518(10) 0.127(7) Uani 0.375(7) 1 d . . P A 2
N1 N 0.8783(2) 0.7004(2) 0.46632(16) 0.0271(5) Uani 1 1 d . . . . .
N2 N 0.5729(2) 0.8264(2) 0.43860(13) 0.0227(5) Uani 1 1 d . . . . .
N3 N 0.7143(2) 0.7756(2) 0.57031(15) 0.0248(5) Uani 1 1 d . . . . .
N4 N 0.7984(2) 0.9071(2) 0.45660(15) 0.0259(5) Uani 1 1 d . . . . .
N5 N 0.1291(3) 0.6887(2) 0.9334(2) 0.0462(8) Uani 1 1 d . . . . .
N6 N 0.3421(2) 0.8879(2) 1.06109(14) 0.0255(5) Uani 1 1 d . . . . .
N7 N 0.3663(2) 0.7111(2) 0.95488(14) 0.0276(5) Uani 1 1 d . . . . .
N8 N 0.2393(2) 0.8814(2) 0.90021(17) 0.0345(6) Uani 1 1 d . . . . .
C1 C 0.9273(3) 0.6654(3) 0.5364(2) 0.0401(8) Uani 1 1 d . . . . .
H1 H 0.885929 0.666799 0.581981 0.048 Uiso 1 1 calc R U . . .
C2 C 1.0354(3) 0.6273(3) 0.5449(3) 0.0477(10) Uani 1 1 d . . . . .
H2 H 1.067952 0.605663 0.595573 0.057 Uiso 1 1 calc R U . . .
C3 C 1.0946(3) 0.6216(3) 0.4785(3) 0.0456(10) Uani 1 1 d . . . . .
H3 H 1.168393 0.594990 0.482425 0.055 Uiso 1 1 calc R U . . .
C4 C 1.0449(3) 0.6551(3) 0.4066(2) 0.0404(8) Uani 1 1 d . . . . .
H4 H 1.084074 0.651202 0.360022 0.048 Uiso 1 1 calc R U . . .
C5 C 0.9370(3) 0.6947(2) 0.4018(2) 0.0302(7) Uani 1 1 d . . . . .
C6 C 0.8849(3) 0.7379(3) 0.3242(2) 0.0397(8) Uani 1 1 d . . . . .
H5 H 0.902021 0.689095 0.280128 0.048 Uiso 1 1 calc R U . . .
H6 H 0.917827 0.809780 0.314537 0.048 Uiso 1 1 calc R U . . .
C7 C 0.6997(4) 0.6053(4) 0.3023(2) 0.0324(12) Uani 0.832(12) 1 d . U P C 1
H7 H 0.683887 0.593248 0.244209 0.039 Uiso 0.5 1 calc R U P C 1
H8 H 0.761349 0.557842 0.321981 0.039 Uiso 0.5 1 calc R U P C 1
C8 C 0.5969(4) 0.5819(3) 0.3455(2) 0.0292(12) Uani 0.832(12) 1 d . . P C 1
H9 H 0.571015 0.506363 0.335304 0.035 Uiso 0.5 1 calc R U P C 1
H10 H 0.536068 0.630931 0.326956 0.035 Uiso 0.5 1 calc R U P C 1
C9 C 0.5063(2) 0.6523(3) 0.48383(18) 0.0285(6) Uani 1 1 d . . . . .
H11 H 0.445715 0.602883 0.462152 0.034 Uiso 1 1 calc R U . . .
H12 H 0.507436 0.652200 0.542738 0.034 Uiso 1 1 calc R U . . .
C10 C 0.4841(2) 0.7643(3) 0.45376(16) 0.0260(6) Uani 1 1 d . . . . .
C11 C 0.3757(3) 0.8033(3) 0.44196(19) 0.0360(8) Uani 1 1 d . . . . .
H13 H 0.314509 0.758789 0.453678 0.043 Uiso 1 1 calc R U . . .
C12 C 0.3572(3) 0.9063(3) 0.41333(19) 0.0403(9) Uani 1 1 d . . . . .
H14 H 0.283906 0.933420 0.404930 0.048 Uiso 1 1 calc R U . . .
C13 C 0.4476(3) 0.9687(3) 0.39728(18) 0.0342(7) Uani 1 1 d . . . . .
H15 H 0.437561 1.039616 0.377026 0.041 Uiso 1 1 calc R U . . .
C14 C 0.5533(3) 0.9272(2) 0.41091(17) 0.0273(6) Uani 1 1 d . . . . .
H16 H 0.615082 0.971588 0.400299 0.033 Uiso 1 1 calc R U . . .
C15 C 0.6426(16) 0.6473(13) 0.3037(9) 0.021(5) Uani 0.168(12) 1 d D U P C 2
H17 H 0.566505 0.676757 0.301620 0.025 Uiso 0.5 1 calc R U P C 2
H18 H 0.653338 0.616006 0.250640 0.025 Uiso 0.5 1 calc R U P C 2
C16 C 0.6536(19) 0.5583(14) 0.3661(11) 0.030(5) Uani 0.168(12) 1 d D . P C 2
H19 H 0.727971 0.525485 0.365716 0.036 Uiso 0.5 1 calc R U P C 2
H20 H 0.597002 0.501169 0.351973 0.036 Uiso 0.5 1 calc R U P C 2
C17 C 0.7028(3) 0.7762(2) 0.63679(18) 0.0274(6) Uani 1 1 d . . . . .
C18 C 0.6867(3) 0.7752(3) 0.72211(19) 0.0393(8) Uani 1 1 d . . . . .
H21 H 0.612629 0.745496 0.729766 0.059 Uiso 1 1 calc R U . . .
H22 H 0.693044 0.849056 0.743529 0.059 Uiso 1 1 calc R U . . .
H23 H 0.743474 0.730230 0.750113 0.059 Uiso 1 1 calc R U . . .
C19 C 0.8408(2) 0.9903(3) 0.45799(18) 0.0276(6) Uani 1 1 d . . . . .
C20 C 0.8928(3) 1.0976(3) 0.4598(2) 0.0397(8) Uani 1 1 d . . . . .
H24 H 0.839366 1.150015 0.436641 0.059 Uiso 1 1 calc R U . . .
H25 H 0.958034 1.096507 0.428867 0.059 Uiso 1 1 calc R U . . .
H26 H 0.915951 1.118394 0.515148 0.059 Uiso 1 1 calc R U . . .
C21 C 0.1541(4) 0.5875(3) 0.9096(3) 0.0574(12) Uani 1 1 d . . . . .
H27 H 0.228738 0.564189 0.918848 0.069 Uiso 1 1 calc R U . . .
C22 C 0.0762(4) 0.5169(4) 0.8728(4) 0.084(2) Uani 1 1 d . . . . .
H28 H 0.096849 0.446620 0.857041 0.101 Uiso 1 1 calc R U . . .
C23 C -0.0331(5) 0.5505(4) 0.8591(5) 0.099(2) Uani 1 1 d . . . . .
H29 H -0.088240 0.503540 0.833575 0.118 Uiso 1 1 calc R U . . .
C24 C -0.0606(4) 0.6525(4) 0.8829(4) 0.088(2) Uani 1 1 d . . . . .
H30 H -0.135129 0.676411 0.874675 0.105 Uiso 1 1 calc R U . . .
C25 C 0.0227(3) 0.7207(3) 0.9194(3) 0.0607(13) Uani 1 1 d . . . . .
C26 C -0.0044(3) 0.8326(3) 0.9470(3) 0.0604(13) Uani 1 1 d . . . . .
H31 H -0.081971 0.833767 0.962058 0.072 Uiso 1 1 calc R U . . .
H32 H 0.002175 0.884379 0.903083 0.072 Uiso 1 1 calc R U . . .
C27 C 0.0464(3) 0.7791(4) 1.1077(3) 0.0581(12) Uani 1 1 d . . . . .
H33 H -0.008365 0.814346 1.139593 0.070 Uiso 1 1 calc R U . . .
H34 H 0.010930 0.713925 1.081573 0.070 Uiso 1 1 calc R U . . .
C28 C 0.1482(3) 0.7479(3) 1.1611(3) 0.0488(10) Uani 1 1 d . . . . .
H35 H 0.126515 0.697789 1.202880 0.059 Uiso 1 1 calc R U . . .
H36 H 0.183194 0.813042 1.187639 0.059 Uiso 1 1 calc R U . . .
C29 C 0.3776(3) 0.7324(3) 1.14694(18) 0.0314(7) Uani 1 1 d . . . . .
H37 H 0.380195 0.720622 1.205205 0.038 Uiso 1 1 calc R U . . .
H38 H 0.439373 0.692057 1.126029 0.038 Uiso 1 1 calc R U . . .
C30 C 0.3916(2) 0.8506(3) 1.13090(17) 0.0276(6) Uani 1 1 d . . . . .
C31 C 0.4533(3) 0.9178(3) 1.18477(19) 0.0359(7) Uani 1 1 d . . . . .
H39 H 0.485656 0.889759 1.233640 0.043 Uiso 1 1 calc R U . . .
C32 C 0.4674(3) 1.0258(3) 1.1670(2) 0.0387(8) Uani 1 1 d . . . . .
H40 H 0.509726 1.072846 1.203158 0.046 Uiso 1 1 calc R U . . .
C33 C 0.4185(3) 1.0636(3) 1.0955(2) 0.0366(7) Uani 1 1 d . . . . .
H41 H 0.427516 1.137081 1.081251 0.044 Uiso 1 1 calc R U . . .
C34 C 0.3563(3) 0.9932(3) 1.0449(2) 0.0312(7) Uani 1 1 d . . . . .
H42 H 0.322026 1.020411 0.996325 0.037 Uiso 1 1 calc R U . . .
C35 C 0.4349(3) 0.6632(3) 0.92851(17) 0.0303(7) Uani 1 1 d . . . . .
C36 C 0.5202(4) 0.6000(3) 0.8938(2) 0.0458(9) Uani 1 1 d . . . . .
H43 H 0.510777 0.523653 0.907082 0.069 Uiso 1 1 calc R U . . .
H44 H 0.593973 0.625697 0.915339 0.069 Uiso 1 1 calc R U . . .
H45 H 0.513036 0.608131 0.835718 0.069 Uiso 1 1 calc R U . . .
C37 C 0.2406(3) 0.9342(3) 0.8454(2) 0.0379(8) Uani 1 1 d . . . . .
C38 C 0.2449(3) 1.0050(3) 0.7761(3) 0.0501(10) Uani 1 1 d . . . . .
H46 H 0.270488 1.077317 0.794115 0.075 Uiso 1 1 calc R U . . .
H47 H 0.170483 1.009507 0.748129 0.075 Uiso 1 1 calc R U . . .
H48 H 0.296530 0.975415 0.739939 0.075 Uiso 1 1 calc R U . . .

loop_
_atom_site_aniso_label
_atom_site_aniso_U_11
_atom_site_aniso_U_22
_atom_site_aniso_U_33
_atom_site_aniso_U_23
_atom_site_aniso_U_13
_atom_site_aniso_U_12
Fe1 0.0190(2) 0.0205(2) 0.0245(2) 0.00548(15) 0.00426(15) 0.00056(15)
Fe2 0.0255(2) 0.0197(2) 0.0353(2) 0.00317(17) -0.00569(18) -0.00261(16)
Cl1 0.0272(4) 0.0367(4) 0.0306(4) 0.0007(3) 0.0040(3) -0.0031(3)
Cl2 0.0287(4) 0.0328(4) 0.0304(4) 0.0018(3) 0.0014(3) 0.0019(3)
Cl3 0.0310(4) 0.0477(5) 0.0361(4) 0.0039(4) -0.0043(3) -0.0087(3)
Cl4 0.0271(13) 0.0282(10) 0.0224(8) -0.0035(8) -0.0049(8) 0.0055(8)
Cl5 0.035(3) 0.094(6) 0.061(4) -0.051(4) -0.006(2) 0.006(3)
S1 0.0341(4) 0.0284(4) 0.0261(3) 0.0069(3) 0.0053(3) -0.0052(3)
S2 0.0331(4) 0.0212(4) 0.0337(4) 0.0046(3) 0.0143(3) -0.0005(3)
S3 0.0244(4) 0.0285(4) 0.0792(7) 0.0022(4) 0.0006(4) 0.0004(3)
S4 0.0293(4) 0.0296(4) 0.0394(4) 0.0085(3) 0.0062(3) -0.0023(3)
O1 0.0298(13) 0.0669(19) 0.0511(16) -0.0066(13) -0.0044(11) -0.0009(12)
O2 0.107(3) 0.111(3) 0.0356(16) -0.0052(17) 0.0226(17) -0.045(2)
O3 0.0589(18) 0.0441(16) 0.0601(18) 0.0066(13) -0.0005(14) -0.0179(14)
O4 0.0453(17) 0.055(2) 0.115(3) 0.0027(19) 0.0005(18) 0.0144(15)
O5 0.0381(16) 0.073(2) 0.103(3) -0.021(2) 0.0191(17) -0.0142(15)
O6 0.082(2) 0.0501(18) 0.0575(18) 0.0173(14) -0.0347(17) -0.0138(16)
O7 0.073(2) 0.0361(15) 0.0574(17) 0.0013(12) 0.0216(15) 0.0035(14)
O8 0.113(3) 0.0497(18) 0.0439(16) 0.0153(13) 0.0376(17) 0.0321(18)
O9 0.0350(14) 0.0506(17) 0.082(2) 0.0007(15) 0.0067(14) -0.0048(12)
O10 0.040(3) 0.110(7) 0.052(3) -0.010(4) -0.016(2) -0.004(4)
O11 0.043(3) 0.040(3) 0.111(6) 0.009(3) 0.012(3) 0.008(2)
O12 0.073(4) 0.057(4) 0.045(3) 0.006(2) 0.022(2) -0.006(3)
O13 0.073(8) 0.109(12) 0.047(5) 0.017(7) -0.016(5) 0.023(8)
O14 0.060(7) 0.114(13) 0.066(8) -0.048(8) 0.021(6) -0.030(8)
O15 0.125(12) 0.066(9) 0.17(2) 0.031(11) 0.074(12) -0.025(8)
O16 0.035(2) 0.057(3) 0.056(3) -0.016(2) 0.015(2) 0.002(2)
O17 0.064(3) 0.079(4) 0.038(3) 0.005(2) -0.015(2) 0.024(3)
O18 0.045(3) 0.043(4) 0.033(2) -0.012(2) 0.002(2) 0.005(2)
O19 0.056(4) 0.050(4) 0.066(4) -0.006(3) 0.009(3) -0.018(3)
O20 0.180(14) 0.080(8) 0.028(4) 0.007(4) -0.016(6) 0.015(8)
O21 0.027(5) 0.43(3) 0.193(17) -0.22(2) -0.013(7) 0.039(10)
O22 0.074(10) 0.071(10) 0.058(7) -0.011(7) -0.023(7) -0.023(7)
O23 0.20(2) 0.085(11) 0.083(9) 0.023(8) -0.032(13) -0.050(13)
N1 0.0211(12) 0.0246(13) 0.0366(14) 0.0069(10) 0.0076(10) 0.0004(10)
N2 0.0228(12) 0.0258(12) 0.0194(11) -0.0011(9) 0.0008(9) 0.0022(10)
N3 0.0191(12) 0.0256(13) 0.0300(13) 0.0040(10) 0.0026(10) 0.0008(9)
N4 0.0230(12) 0.0276(14) 0.0267(12) 0.0047(10) 0.0000(10) -0.0001(10)
N5 0.0380(16) 0.0239(14) 0.072(2) 0.0022(14) -0.0223(15) -0.0029(12)
N6 0.0234(12) 0.0276(13) 0.0256(12) -0.0012(10) 0.0038(10) -0.0015(10)
N7 0.0367(15) 0.0236(13) 0.0212(11) 0.0022(10) -0.0034(11) -0.0054(11)
N8 0.0397(16) 0.0205(13) 0.0401(15) 0.0018(11) -0.0157(12) -0.0028(11)
C1 0.0278(17) 0.047(2) 0.047(2) 0.0194(16) 0.0078(15) 0.0099(15)
C2 0.0264(17) 0.047(2) 0.070(3) 0.0218(19) 0.0029(17) 0.0089(15)
C3 0.0223(16) 0.0299(18) 0.086(3) 0.0052(18) 0.0096(18) 0.0032(13)
C4 0.0314(17) 0.0297(17) 0.062(2) -0.0037(16) 0.0193(16) -0.0008(14)
C5 0.0279(16) 0.0211(15) 0.0428(17) -0.0018(13) 0.0105(13) -0.0024(12)
C6 0.042(2) 0.043(2) 0.0356(17) -0.0032(15) 0.0145(15) 0.0059(16)
C7 0.042(3) 0.026(2) 0.0304(19) -0.0040(15) 0.0099(17) -0.0038(19)
C8 0.038(3) 0.026(2) 0.0241(19) -0.0044(15) 0.0047(17) -0.0034(18)
C9 0.0237(14) 0.0352(17) 0.0270(14) 0.0034(12) 0.0047(12) -0.0053(12)
C10 0.0224(14) 0.0361(17) 0.0195(13) -0.0012(11) 0.0025(11) -0.0003(12)
C11 0.0229(15) 0.055(2) 0.0301(16) 0.0032(15) 0.0036(12) 0.0026(14)
C12 0.0287(17) 0.065(2) 0.0277(16) 0.0015(15) 0.0002(13) 0.0190(16)
C13 0.0417(19) 0.0406(19) 0.0203(14) 0.0009(12) 0.0005(13) 0.0191(15)
C14 0.0309(16) 0.0260(15) 0.0245(14) -0.0018(11) -0.0022(12) 0.0061(12)
C15 0.022(9) 0.021(9) 0.018(7) -0.008(6) -0.005(6) -0.009(7)
C16 0.021(11) 0.021(10) 0.045(12) 0.009(8) -0.009(9) -0.006(8)
C17 0.0251(15) 0.0260(15) 0.0312(16) 0.0024(12) 0.0022(12) -0.0005(12)
C18 0.053(2) 0.0380(19) 0.0269(16) 0.0010(13) 0.0054(15) -0.0025(16)
C19 0.0232(14) 0.0287(16) 0.0306(15) 0.0010(12) 0.0000(12) -0.0002(12)
C20 0.0346(18) 0.0263(17) 0.057(2) -0.0054(15) -0.0006(16) -0.0069(14)
C21 0.049(2) 0.0257(18) 0.091(3) -0.0066(19) -0.028(2) -0.0005(16)
C22 0.067(3) 0.032(2) 0.144(5) -0.017(3) -0.048(3) 0.000(2)
C23 0.063(3) 0.041(3) 0.178(7) -0.019(3) -0.062(4) -0.010(2)
C24 0.048(3) 0.045(3) 0.159(6) -0.003(3) -0.053(3) -0.002(2)
C25 0.038(2) 0.031(2) 0.107(4) 0.003(2) -0.029(2) -0.0036(16)
C26 0.0296(19) 0.034(2) 0.112(4) 0.001(2) -0.023(2) 0.0016(16)
C27 0.0306(19) 0.046(2) 0.101(4) 0.007(2) 0.025(2) -0.0022(17)
C28 0.040(2) 0.048(2) 0.062(2) 0.0067(19) 0.0280(19) -0.0031(17)
C29 0.0301(16) 0.0387(18) 0.0256(14) 0.0067(13) 0.0038(12) -0.0012(13)
C30 0.0230(14) 0.0367(17) 0.0240(14) -0.0007(12) 0.0066(11) 0.0014(12)
C31 0.0316(17) 0.048(2) 0.0280(15) -0.0086(14) 0.0009(13) 0.0040(15)
C32 0.0292(17) 0.045(2) 0.0412(18) -0.0182(15) 0.0017(14) -0.0021(15)
C33 0.0344(18) 0.0298(17) 0.0454(19) -0.0075(14) 0.0045(15) -0.0059(14)
C34 0.0304(16) 0.0287(16) 0.0345(16) 0.0000(13) 0.0033(13) -0.0037(13)
C35 0.0431(19) 0.0263(16) 0.0216(14) -0.0010(12) 0.0053(13) -0.0073(14)
C36 0.059(2) 0.041(2) 0.0403(19) -0.0142(16) 0.0234(18) -0.0064(18)
C37 0.0380(18) 0.0243(16) 0.048(2) 0.0061(15) -0.0134(15) -0.0040(13)
C38 0.051(2) 0.039(2) 0.057(2) 0.0246(18) -0.0130(19) -0.0052(17)

loop_
_atom_type_symbol
_atom_type_description
_atom_type_scat_dispersion_real
_atom_type_scat_dispersion_imag
_atom_type_scat_source
C C 0.0033 0.0016 'International Tables Vol C Tables 4.2.6.8 and 6.1.1.4'
H H 0.0000 0.0000 'International Tables Vol C Tables 4.2.6.8 and 6.1.1.4'
N N 0.0061 0.0033 'International Tables Vol C Tables 4.2.6.8 and 6.1.1.4'
O O 0.0106 0.0060 'International Tables Vol C Tables 4.2.6.8 and 6.1.1.4'
S S 0.1246 0.1234 'International Tables Vol C Tables 4.2.6.8 and 6.1.1.4'
Cl Cl 0.1484 0.1585 'International Tables Vol C Tables 4.2.6.8 and 6.1.1.4'
Fe Fe 0.3463 0.8444 'International Tables Vol C Tables 4.2.6.8 and 6.1.1.4'

loop_
_geom_angle_atom_site_label_1
_geom_angle_atom_site_label_2
_geom_angle_atom_site_label_3
_geom_angle
_geom_angle_site_symmetry_1
_geom_angle_site_symmetry_3
_geom_angle_publ_flag
N4 Fe1 N3 90.61(10) . . ?
N4 Fe1 N2 93.42(10) . . ?
N3 Fe1 N2 88.64(10) . . ?
N4 Fe1 N1 87.87(10) . . ?
N3 Fe1 N1 94.46(10) . . ?
N2 Fe1 N1 176.63(10) . . ?
N4 Fe1 S1 90.89(8) . . ?
N3 Fe1 S1 178.50(8) . . ?
N2 Fe1 S1 91.21(7) . . ?
N1 Fe1 S1 85.66(8) . . ?
N4 Fe1 S2 178.45(8) . . ?
N3 Fe1 S2 89.13(8) . . ?
N2 Fe1 S2 85.05(8) . . ?
N1 Fe1 S2 93.68(8) . . ?
S1 Fe1 S2 89.37(3) . . ?
N8 Fe2 N7 89.37(12) . . ?
N8 Fe2 N5 90.19(13) . . ?
N7 Fe2 N5 92.49(13) . . ?
N8 Fe2 N6 93.48(11) . . ?
N7 Fe2 N6 91.87(10) . . ?
N5 Fe2 N6 174.32(13) . . ?
N8 Fe2 S4 178.59(9) . . ?
N7 Fe2 S4 89.80(8) . . ?
N5 Fe2 S4 90.98(10) . . ?
N6 Fe2 S4 85.41(8) . . ?
N8 Fe2 S3 90.28(10) . . ?
N7 Fe2 S3 177.26(8) . . ?
N5 Fe2 S3 84.79(11) . . ?
N6 Fe2 S3 90.86(8) . . ?
S4 Fe2 S3 90.61(4) . . ?
O3 Cl1 O2 110.3(2) . . ?
O3 Cl1 O1 109.99(18) . . ?
O2 Cl1 O1 109.0(2) . . ?
O3 Cl1 O4 109.9(2) . . ?
O2 Cl1 O4 108.3(3) . . ?
O1 Cl1 O4 109.2(2) . . ?
O8 Cl2 O6 111.3(2) . . ?
O8 Cl2 O5 109.4(2) . . ?
O6 Cl2 O5 106.0(2) . . ?
O8 Cl2 O7 110.96(18) . . ?
O6 Cl2 O7 109.35(19) . . ?
O5 Cl2 O7 109.8(2) . . ?
O14 Cl3 O13 117.2(9) . . ?
O14 Cl3 O15 112.6(10) . . ?
O13 Cl3 O15 112.3(10) . . ?
O14 Cl3 O9 104.6(5) . . ?
O13 Cl3 O9 106.8(6) . . ?
O15 Cl3 O9 101.5(7) . . ?
O10 Cl3 O9 110.0(3) . . ?
O10 Cl3 O12 107.3(4) . . ?
O9 Cl3 O12 112.9(3) . . ?
O10 Cl3 O11 107.8(4) . . ?
O9 Cl3 O11 111.6(2) . . ?
O12 Cl3 O11 107.0(4) . . ?
O18 Cl4 O17 109.1(4) . . ?
O18 Cl4 O16 109.1(4) . . ?
O17 Cl4 O16 108.8(4) . . ?
O18 Cl4 O19 112.3(6) . . ?
O17 Cl4 O19 108.4(5) . . ?
O16 Cl4 O19 109.0(4) . . ?
O23 Cl5 O21 124.0(19) . . ?
O23 Cl5 O20 106.8(12) . . ?
O21 Cl5 O20 104.4(12) . . ?
O23 Cl5 O22 101.9(11) . . ?
O21 Cl5 O22 105.2(10) . . ?
O20 Cl5 O22 115.1(12) . . ?
C15 S1 C6 125.3(7) . . ?
C6 S1 C7 97.6(2) . . ?
C15 S1 Fe1 99.5(5) . . ?
C6 S1 Fe1 98.65(12) . . ?
C7 S1 Fe1 103.81(13) . . ?
C16 S2 C9 122.9(8) . . ?
C9 S2 C8 98.55(19) . . ?
C16 S2 Fe1 102.6(6) . . ?
C9 S2 Fe1 97.13(11) . . ?
C8 S2 Fe1 102.23(12) . . ?
C26 S3 C27 100.6(2) . . ?
C26 S3 Fe2 96.63(16) . . ?
C27 S3 Fe2 101.42(14) . . ?
C29 S4 C28 101.07(18) . . ?
C29 S4 Fe2 97.22(10) . . ?
C28 S4 Fe2 102.31(14) . . ?
C5 N1 C1 117.7(3) . . ?
C5 N1 Fe1 119.3(2) . . ?
C1 N1 Fe1 123.0(2) . . ?
C14 N2 C10 117.8(3) . . ?
C14 N2 Fe1 122.9(2) . . ?
C10 N2 Fe1 119.3(2) . . ?
C17 N3 Fe1 175.6(3) . . ?
C19 N4 Fe1 179.3(3) . . ?
C25 N5 C21 117.7(3) . . ?
C25 N5 Fe2 119.1(3) . . ?
C21 N5 Fe2 123.1(3) . . ?
C34 N6 C30 117.6(3) . . ?
C34 N6 Fe2 123.2(2) . . ?
C30 N6 Fe2 118.9(2) . . ?
C35 N7 Fe2 175.3(3) . . ?
C37 N8 Fe2 178.3(3) . . ?
N1 C1 C2 123.0(3) . . ?
N1 C1 H1 118.5 . . ?
C2 C1 H1 118.5 . . ?
C3 C2 C1 118.8(4) . . ?
C3 C2 H2 120.6 . . ?
C1 C2 H2 120.6 . . ?
C4 C3 C2 118.7(3) . . ?
C4 C3 H3 120.7 . . ?
C2 C3 H3 120.7 . . ?
C3 C4 C5 120.1(3) . . ?
C3 C4 H4 119.9 . . ?
C5 C4 H4 119.9 . . ?
N1 C5 C4 121.7(3) . . ?
N1 C5 C6 118.1(3) . . ?
C4 C5 C6 120.2(3) . . ?
C5 C6 S1 112.1(2) . . ?
C5 C6 H5 109.2 . . ?
S1 C6 H5 109.2 . . ?
C5 C6 H6 109.2 . . ?
S1 C6 H6 109.2 . . ?
H5 C6 H6 107.9 . . ?
C8 C7 S1 105.9(3) . . ?
C8 C7 H7 110.6 . . ?
S1 C7 H7 110.6 . . ?
C8 C7 H8 110.6 . . ?
S1 C7 H8 110.6 . . ?
H7 C7 H8 108.7 . . ?
C7 C8 S2 106.6(3) . . ?
C7 C8 H9 110.4 . . ?
S2 C8 H9 110.4 . . ?
C7 C8 H10 110.4 . . ?
S2 C8 H10 110.4 . . ?
H9 C8 H10 108.6 . . ?
C10 C9 S2 111.1(2) . . ?
C10 C9 H11 109.4 . . ?
S2 C9 H11 109.4 . . ?
C10 C9 H12 109.4 . . ?
S2 C9 H12 109.4 . . ?
H11 C9 H12 108.0 . . ?
N2 C10 C11 121.2(3) . . ?
N2 C10 C9 117.5(3) . . ?
C11 C10 C9 121.3(3) . . ?
C12 C11 C10 120.2(3) . . ?
C12 C11 H13 119.9 . . ?
C10 C11 H13 119.9 . . ?
C13 C12 C11 118.4(3) . . ?
C13 C12 H14 120.8 . . ?
C11 C12 H14 120.8 . . ?
C12 C13 C14 119.4(3) . . ?
C12 C13 H15 120.3 . . ?
C14 C13 H15 120.3 . . ?
N2 C14 C13 123.1(3) . . ?
N2 C14 H16 118.5 . . ?
C13 C14 H16 118.5 . . ?
C16 C15 S1 112.2(12) . . ?
C16 C15 H17 109.2 . . ?
S1 C15 H17 109.2 . . ?
C16 C15 H18 109.2 . . ?
S1 C15 H18 109.2 . . ?
H17 C15 H18 107.9 . . ?
C15 C16 S2 111.8(14) . . ?
C15 C16 H19 109.3 . . ?
S2 C16 H19 109.3 . . ?
C15 C16 H20 109.3 . . ?
S2 C16 H20 109.3 . . ?
H19 C16 H20 107.9 . . ?
N3 C17 C18 178.9(4) . . ?
C17 C18 H21 109.5 . . ?
C17 C18 H22 109.5 . . ?
H21 C18 H22 109.5 . . ?
C17 C18 H23 109.5 . . ?
H21 C18 H23 109.5 . . ?
H22 C18 H23 109.5 . . ?
N4 C19 C20 178.9(3) . . ?
C19 C20 H24 109.5 . . ?
C19 C20 H25 109.5 . . ?
H24 C20 H25 109.5 . . ?
C19 C20 H26 109.5 . . ?
H24 C20 H26 109.5 . . ?
H25 C20 H26 109.5 . . ?
N5 C21 C22 123.1(4) . . ?
N5 C21 H27 118.5 . . ?
C22 C21 H27 118.5 . . ?
C21 C22 C23 118.7(4) . . ?
C21 C22 H28 120.6 . . ?
C23 C22 H28 120.6 . . ?
C24 C23 C22 119.3(4) . . ?
C24 C23 H29 120.3 . . ?
C22 C23 H29 120.3 . . ?
C23 C24 C25 119.2(4) . . ?
C23 C24 H30 120.4 . . ?
C25 C24 H30 120.4 . . ?
N5 C25 C24 122.0(4) . . ?
N5 C25 C26 117.2(3) . . ?
C24 C25 C26 120.8(4) . . ?
C25 C26 S3 109.8(3) . . ?
C25 C26 H31 109.7 . . ?
S3 C26 H31 109.7 . . ?
C25 C26 H32 109.7 . . ?
S3 C26 H32 109.7 . . ?
H31 C26 H32 108.2 . . ?
C28 C27 S3 108.3(3) . . ?
C28 C27 H33 110.0 . . ?
S3 C27 H33 110.0 . . ?
C28 C27 H34 110.0 . . ?
S3 C27 H34 110.0 . . ?
H33 C27 H34 108.4 . . ?
C27 C28 S4 108.4(3) . . ?
C27 C28 H35 110.0 . . ?
S4 C28 H35 110.0 . . ?
C27 C28 H36 110.0 . . ?
S4 C28 H36 110.0 . . ?
H35 C28 H36 108.4 . . ?
C30 C29 S4 110.3(2) . . ?
C30 C29 H37 109.6 . . ?
S4 C29 H37 109.6 . . ?
C30 C29 H38 109.6 . . ?
S4 C29 H38 109.6 . . ?
H37 C29 H38 108.1 . . ?
N6 C30 C31 122.0(3) . . ?
N6 C30 C29 116.9(3) . . ?
C31 C30 C29 121.1(3) . . ?
C32 C31 C30 119.7(3) . . ?
C32 C31 H39 120.1 . . ?
C30 C31 H39 120.1 . . ?
C33 C32 C31 118.4(3) . . ?
C33 C32 H40 120.8 . . ?
C31 C32 H40 120.8 . . ?
C34 C33 C32 119.2(3) . . ?
C34 C33 H41 120.4 . . ?
C32 C33 H41 120.4 . . ?
N6 C34 C33 123.1(3) . . ?
N6 C34 H42 118.4 . . ?
C33 C34 H42 118.4 . . ?
N7 C35 C36 178.4(4) . . ?
C35 C36 H43 109.5 . . ?
C35 C36 H44 109.5 . . ?
H43 C36 H44 109.5 . . ?
C35 C36 H45 109.5 . . ?
H43 C36 H45 109.5 . . ?
H44 C36 H45 109.5 . . ?
N8 C37 C38 178.1(4) . . ?
C37 C38 H46 109.5 . . ?
C37 C38 H47 109.5 . . ?
H46 C38 H47 109.5 . . ?
C37 C38 H48 109.5 . . ?
H46 C38 H48 109.5 . . ?
H47 C38 H48 109.5 . . ?

loop_
_geom_bond_atom_site_label_1
_geom_bond_atom_site_label_2
_geom_bond_distance
_geom_bond_site_symmetry_2
_geom_bond_publ_flag
Fe1 N4 1.948(3) . ?
Fe1 N3 1.949(3) . ?
Fe1 N2 2.003(2) . ?
Fe1 N1 2.011(3) . ?
Fe1 S1 2.2337(9) . ?
Fe1 S2 2.2487(9) . ?
Fe2 N8 1.943(3) . ?
Fe2 N7 1.954(3) . ?
Fe2 N5 2.008(3) . ?
Fe2 N6 2.009(3) . ?
Fe2 S4 2.2323(10) . ?
Fe2 S3 2.2430(11) . ?
Cl1 O3 1.426(3) . ?
Cl1 O2 1.428(3) . ?
Cl1 O1 1.429(3) . ?
Cl1 O4 1.430(3) . ?
Cl2 O8 1.409(3) . ?
Cl2 O6 1.423(3) . ?
Cl2 O5 1.440(3) . ?
Cl2 O7 1.447(3) . ?
Cl3 O14 1.352(9) . ?
Cl3 O13 1.393(10) . ?
Cl3 O15 1.415(12) . ?
Cl3 O10 1.425(6) . ?
Cl3 O9 1.435(3) . ?
Cl3 O12 1.441(5) . ?
Cl3 O11 1.463(5) . ?
Cl4 O18 1.421(8) . ?
Cl4 O17 1.432(5) . ?
Cl4 O16 1.455(6) . ?
Cl4 O19 1.466(8) . ?
Cl5 O23 1.351(18) . ?
Cl5 O21 1.379(14) . ?
Cl5 O20 1.394(13) . ?
Cl5 O22 1.436(15) . ?
S1 C15 1.704(14) . ?
S1 C6 1.794(4) . ?
S1 C7 1.863(4) . ?
S2 C16 1.62(2) . ?
S2 C9 1.807(3) . ?
S2 C8 1.877(4) . ?
S3 C26 1.819(4) . ?
S3 C27 1.828(5) . ?
S4 C29 1.809(3) . ?
S4 C28 1.827(4) . ?
N1 C5 1.348(4) . ?
N1 C1 1.351(4) . ?
N2 C14 1.352(4) . ?
N2 C10 1.353(4) . ?
N3 C17 1.139(4) . ?
N4 C19 1.143(4) . ?
N5 C25 1.351(5) . ?
N5 C21 1.357(5) . ?
N6 C34 1.345(4) . ?
N6 C30 1.359(4) . ?
N7 C35 1.143(4) . ?
N8 C37 1.136(4) . ?
C1 C2 1.389(5) . ?
C1 H1 0.9500 . ?
C2 C3 1.378(6) . ?
C2 H2 0.9500 . ?
C3 C4 1.374(6) . ?
C3 H3 0.9500 . ?
C4 C5 1.393(5) . ?
C4 H4 0.9500 . ?
C5 C6 1.504(5) . ?
C6 H5 0.9900 . ?
C6 H6 0.9900 . ?
C7 C8 1.515(7) . ?
C7 H7 0.9900 . ?
C7 H8 0.9900 . ?
C8 H9 0.9900 . ?
C8 H10 0.9900 . ?
C9 C10 1.500(4) . ?
C9 H11 0.9900 . ?
C9 H12 0.9900 . ?
C10 C11 1.399(4) . ?
C11 C12 1.381(5) . ?
C11 H13 0.9500 . ?
C12 C13 1.374(5) . ?
C12 H14 0.9500 . ?
C13 C14 1.383(4) . ?
C13 H15 0.9500 . ?
C14 H16 0.9500 . ?
C15 C16 1.526(17) . ?
C15 H17 0.9900 . ?
C15 H18 0.9900 . ?
C16 H19 0.9900 . ?
C16 H20 0.9900 . ?
C17 C18 1.465(4) . ?
C18 H21 0.9800 . ?
C18 H22 0.9800 . ?
C18 H23 0.9800 . ?
C19 C20 1.460(4) . ?
C20 H24 0.9800 . ?
C20 H25 0.9800 . ?
C20 H26 0.9800 . ?
C21 C22 1.378(6) . ?
C21 H27 0.9500 . ?
C22 C23 1.388(7) . ?
C22 H28 0.9500 . ?
C23 C24 1.374(7) . ?
C23 H29 0.9500 . ?
C24 C25 1.400(6) . ?
C24 H30 0.9500 . ?
C25 C26 1.506(6) . ?
C26 H31 0.9900 . ?
C26 H32 0.9900 . ?
C27 C28 1.515(6) . ?
C27 H33 0.9900 . ?
C27 H34 0.9900 . ?
C28 H35 0.9900 . ?
C28 H36 0.9900 . ?
C29 C30 1.500(5) . ?
C29 H37 0.9900 . ?
C29 H38 0.9900 . ?
C30 C31 1.386(5) . ?
C31 C32 1.384(5) . ?
C31 H39 0.9500 . ?
C32 C33 1.383(5) . ?
C32 H40 0.9500 . ?
C33 C34 1.380(5) . ?
C33 H41 0.9500 . ?
C34 H42 0.9500 . ?
C35 C36 1.458(5) . ?
C36 H43 0.9800 . ?
C36 H44 0.9800 . ?
C36 H45 0.9800 . ?
C37 C38 1.467(5) . ?
C38 H46 0.9800 . ?
C38 H47 0.9800 . ?
C38 H48 0.9800 . ?

loop_
_geom_torsion_atom_site_label_1
_geom_torsion_atom_site_label_2
_geom_torsion_atom_site_label_3
_geom_torsion_atom_site_label_4
_geom_torsion
_geom_torsion_site_symmetry_1
_geom_torsion_site_symmetry_2
_geom_torsion_site_symmetry_3
_geom_torsion_site_symmetry_4
_geom_torsion_publ_flag
C5 N1 C1 C2 2.0(5) . . . . ?
Fe1 N1 C1 C2 -175.4(3) . . . . ?
N1 C1 C2 C3 -2.2(6) . . . . ?
C1 C2 C3 C4 0.8(6) . . . . ?
C2 C3 C4 C5 0.5(5) . . . . ?
C1 N1 C5 C4 -0.6(5) . . . . ?
Fe1 N1 C5 C4 177.0(2) . . . . ?
C1 N1 C5 C6 -177.5(3) . . . . ?
Fe1 N1 C5 C6 0.1(4) . . . . ?
C3 C4 C5 N1 -0.7(5) . . . . ?
C3 C4 C5 C6 176.2(3) . . . . ?
N1 C5 C6 S1 -18.9(4) . . . . ?
C4 C5 C6 S1 164.1(3) . . . . ?
C15 S1 C6 C5 -83.2(6) . . . . ?
C7 S1 C6 C5 -80.3(3) . . . . ?
Fe1 S1 C6 C5 25.0(3) . . . . ?
C6 S1 C7 C8 147.3(3) . . . . ?
Fe1 S1 C7 C8 46.4(4) . . . . ?
S1 C7 C8 S2 -61.5(4) . . . . ?
C9 S2 C8 C7 147.4(3) . . . . ?
Fe1 S2 C8 C7 48.2(3) . . . . ?
C16 S2 C9 C10 -78.7(7) . . . . ?
C8 S2 C9 C10 -72.2(2) . . . . ?
Fe1 S2 C9 C10 31.3(2) . . . . ?
C14 N2 C10 C11 -0.6(4) . . . . ?
Fe1 N2 C10 C11 -179.4(2) . . . . ?
C14 N2 C10 C9 179.5(3) . . . . ?
Fe1 N2 C10 C9 0.7(3) . . . . ?
S2 C9 C10 N2 -24.2(3) . . . . ?
S2 C9 C10 C11 155.9(2) . . . . ?
N2 C10 C11 C12 0.9(5) . . . . ?
C9 C10 C11 C12 -179.2(3) . . . . ?
C10 C11 C12 C13 -0.2(5) . . . . ?
C11 C12 C13 C14 -0.6(5) . . . . ?
C10 N2 C14 C13 -0.3(4) . . . . ?
Fe1 N2 C14 C13 178.4(2) . . . . ?
C12 C13 C14 N2 0.9(5) . . . . ?
C6 S1 C15 C16 65.3(17) . . . . ?
Fe1 S1 C15 C16 -42.4(16) . . . . ?
S1 C15 C16 S2 58(2) . . . . ?
C9 S2 C16 C15 68.2(17) . . . . ?
Fe1 S2 C16 C15 -39.0(17) . . . . ?
C25 N5 C21 C22 -0.4(8) . . . . ?
Fe2 N5 C21 C22 176.3(5) . . . . ?
N5 C21 C22 C23 0.1(10) . . . . ?
C21 C22 C23 C24 -0.3(11) . . . . ?
C22 C23 C24 C25 0.9(11) . . . . ?
C21 N5 C25 C24 1.0(8) . . . . ?
Fe2 N5 C25 C24 -175.8(5) . . . . ?
C21 N5 C25 C26 179.2(5) . . . . ?
Fe2 N5 C25 C26 2.3(6) . . . . ?
C23 C24 C25 N5 -1.3(10) . . . . ?
C23 C24 C25 C26 -179.4(6) . . . . ?
N5 C25 C26 S3 -27.8(6) . . . . ?
C24 C25 C26 S3 150.4(5) . . . . ?
C27 S3 C26 C25 -68.0(4) . . . . ?
Fe2 S3 C26 C25 35.0(4) . . . . ?
C26 S3 C27 C28 145.1(3) . . . . ?
Fe2 S3 C27 C28 46.1(3) . . . . ?
S3 C27 C28 S4 -60.1(3) . . . . ?
C29 S4 C28 C27 143.3(3) . . . . ?
Fe2 S4 C28 C27 43.3(3) . . . . ?
C28 S4 C29 C30 -70.1(3) . . . . ?
Fe2 S4 C29 C30 34.0(2) . . . . ?
C34 N6 C30 C31 1.1(4) . . . . ?
Fe2 N6 C30 C31 -173.2(2) . . . . ?
C34 N6 C30 C29 -178.3(3) . . . . ?
Fe2 N6 C30 C29 7.5(3) . . . . ?
S4 C29 C30 N6 -30.0(3) . . . . ?
S4 C29 C30 C31 150.6(3) . . . . ?
N6 C30 C31 C32 -1.3(5) . . . . ?
C29 C30 C31 C32 178.0(3) . . . . ?
C30 C31 C32 C33 0.3(5) . . . . ?
C31 C32 C33 C34 0.9(5) . . . . ?
C30 N6 C34 C33 0.1(5) . . . . ?
Fe2 N6 C34 C33 174.2(3) . . . . ?
C32 C33 C34 N6 -1.1(5) . . . . ?
